data_7052645
loop_
_publ_author_name
'Mikuriya, Masahiro'
'Yoshioka, Daisuke'
'Borta, Ana'
'Luneau, Dominique'
'Matoga, Dariusz'
'Szklarzewicz, Janusz'
'Handa, Makoto'

_publ_section_title
;
 Molecule-based magnetic materials based on dinuclear ruthenium
 carboxylate and octacyanotungstate
;
_journal_issue 6
_journal_name_full 'New Journal of Chemistry'
_journal_page_first 1226
_journal_paper_doi 10.1039/c0nj00855a
_journal_volume 35
_journal_year 2011
_chemical_formula_sum 'C68 H110 N8 O25 Ru6 W'
_chemical_formula_weight 2229.91
_chemical_name_common ((Ru2(piv)4)3W(CN)8(H2O))
_chemical_name_systematic
;
[{Ru2(piv)4}3W(CN)8(H2O)]
;
_space_group_IT_number 81
_symmetry_cell_setting tetragonal
_symmetry_space_group_name_Hall 'P -4'
_symmetry_space_group_name_H-M 'P -4'
_atom_sites_solution_hydrogens geom
_atom_sites_solution_primary direct
_atom_sites_solution_secondary difmap
_audit_creation_method SHELXL-97
_cell_angle_alpha 90.00
_cell_angle_beta 90.00
_cell_angle_gamma 90.00
_cell_formula_units_Z 4
_cell_length_a 24.609(2)
_cell_length_b 24.609(2)
_cell_length_c 15.7876(18)
_cell_measurement_temperature 293(2)
_cell_volume 9561.0(15)
_computing_cell_refinement 'Bruker SMART'
_computing_data_collection 'Bruker SMART'
_computing_data_reduction 'Bruker SAINT'
_computing_molecular_graphics 'Bruker SHELXL'
_computing_publication_material 'Bruker SHELXL'
_computing_structure_refinement 'SHELXL-97 (Sheldrick, 1997)'
_computing_structure_solution 'SHELXS-97 (Sheldrick, 1990)'
_diffrn_ambient_temperature 293(2)
_diffrn_measured_fraction_theta_full 1.000
_diffrn_measured_fraction_theta_max 0.937
_diffrn_measurement_device_type 'CCD area detector'
_diffrn_measurement_method 'psi and omega scans'
_diffrn_radiation_monochromator graphite
_diffrn_radiation_source 'fine-focus sealed tube'
_diffrn_radiation_type MoK\a
_diffrn_radiation_wavelength 0.71073
_diffrn_reflns_av_R_equivalents 0.0611
_diffrn_reflns_av_sigmaI/netI 0.1598
_diffrn_reflns_limit_h_max 32
_diffrn_reflns_limit_h_min -32
_diffrn_reflns_limit_k_max 20
_diffrn_reflns_limit_k_min -32
_diffrn_reflns_limit_l_max 18
_diffrn_reflns_limit_l_min -21
_diffrn_reflns_number 59819
_diffrn_reflns_theta_full 25.00
_diffrn_reflns_theta_max 28.67
_diffrn_reflns_theta_min 0.83
_exptl_absorpt_coefficient_mu 2.186
_exptl_absorpt_correction_T_max 0.8985
_exptl_absorpt_correction_T_min 0.3793
_exptl_absorpt_correction_type empirical
_exptl_absorpt_process_details SADABS
_exptl_crystal_colour green
_exptl_crystal_density_diffrn 1.549
_exptl_crystal_density_method 'not measured'
_exptl_crystal_description plate
_exptl_crystal_F_000 4448
_exptl_crystal_size_max 0.55
_exptl_crystal_size_mid 0.35
_exptl_crystal_size_min 0.05
_refine_diff_density_max 1.963
_refine_diff_density_min -0.888
_refine_diff_density_rms 0.112
_refine_ls_abs_structure_details 'Flack H D (1983), Acta Cryst. A39, 876-881'
_refine_ls_abs_structure_Flack 0.491(5)
_refine_ls_extinction_method none
_refine_ls_goodness_of_fit_ref 0.766
_refine_ls_hydrogen_treatment constr
_refine_ls_matrix_type full
_refine_ls_number_parameters 972
_refine_ls_number_reflns 22284
_refine_ls_number_restraints 0
_refine_ls_restrained_S_all 0.766
_refine_ls_R_factor_all 0.0805
_refine_ls_R_factor_gt 0.0425
_refine_ls_shift/su_max 0.003
_refine_ls_shift/su_mean 0.000
_refine_ls_structure_factor_coef Fsqd
_refine_ls_weighting_details 'calc w=1/[\s^2^(Fo^2^)+(0.0212P)^2^+0.0000P] where P=(Fo^2^+2Fc^2^)/3'
_refine_ls_weighting_scheme calc
_refine_ls_wR_factor_gt 0.0730
_refine_ls_wR_factor_ref 0.0775
_reflns_number_gt 13019
_reflns_number_total 22284
_reflns_threshold_expression >2sigma(I)
_cod_data_source_file c0nj00855a.txt
_cod_data_source_block rupivwc
_cod_depositor_comments
;
The following automatic conversions were performed:

'_symmetry_cell_setting' value 'Tetragonal' changed to 'tetragonal'
according to /home/saulius/struct/CIF-dictionaries/cif_core.dic
dictionary named 'cif_core.dic' version 2.4.1 from 2010-06-29.

Automatic conversion script
Id: cif_fix_values 1715 2011-07-08 13:25:40Z adriana 
;
_cod_original_cell_volume 9561.2(15)
_cod_original_sg_symbol_H-M P-4
_cod_database_code 7052645

loop_
_symmetry_equiv_pos_as_xyz
'x, y, z'
'-x, -y, z'
'y, -x, -z'
'-y, x, -z'

loop_
_atom_site_label
_atom_site_type_symbol
_atom_site_fract_x
_atom_site_fract_y
_atom_site_fract_z
_atom_site_U_iso_or_equiv
_atom_site_adp_type
_atom_site_occupancy
_atom_site_symmetry_multiplicity
_atom_site_calc_flag
_atom_site_refinement_flags
_atom_site_disorder_assembly
_atom_site_disorder_group
W1 W 0.258271(12) 0.755649(12) 0.400648(15) 0.02326(6) Uani 1 1 d . . .
Ru1 Ru 0.46037(3) 0.72915(3) 0.50358(5) 0.03384(19) Uani 1 1 d . . .
Ru2 Ru 0.54170(3) 0.76750(3) 0.53872(5) 0.03470(19) Uani 1 1 d . . .
Ru3 Ru 0.27184(3) 0.95960(3) 0.51030(5) 0.0357(2) Uani 1 1 d . . .
Ru4 Ru 0.23343(3) 1.04141(3) 0.54232(5) 0.0393(2) Uani 1 1 d . . .
Ru5 Ru 0.22816(5) 0.71815(4) 0.07587(4) 0.0714(3) Uani 1 1 d . . .
Ru6 Ru 0.23536(4) 0.72912(3) -0.06646(4) 0.0589(2) Uani 1 1 d . . .
O1 O 0.4430(2) 0.7978(2) 0.4397(4) 0.0391(16) Uani 1 1 d . . .
O2 O 0.5219(2) 0.8347(2) 0.4726(4) 0.0437(17) Uani 1 1 d . . .
O3 O 0.4276(2) 0.7614(2) 0.6086(4) 0.0430(16) Uani 1 1 d . . .
O4 O 0.5067(2) 0.8007(2) 0.6430(4) 0.0432(17) Uani 1 1 d . . .
O5 O 0.4813(2) 0.6611(2) 0.5678(4) 0.0453(17) Uani 1 1 d . . .
O6 O 0.5591(2) 0.6998(2) 0.6053(4) 0.0445(16) Uani 1 1 d . . .
O7 O 0.4946(2) 0.6978(2) 0.3988(4) 0.0435(15) Uani 1 1 d . . .
O8 O 0.5731(2) 0.7359(2) 0.4330(4) 0.0438(16) Uani 1 1 d . . .
O9 O 0.3086(2) 0.9934(2) 0.4084(4) 0.0428(15) Uani 1 1 d . . .
O10 O 0.2711(2) 1.0732(2) 0.4401(4) 0.0488(17) Uani 1 1 d . . .
O11 O 0.2068(2) 0.9434(2) 0.4370(4) 0.0494(18) Uani 1 1 d . . .
O12 O 0.1702(2) 1.0242(2) 0.4674(4) 0.0496(18) Uani 1 1 d . . .
O13 O 0.2341(2) 0.9277(2) 0.6106(4) 0.0463(16) Uani 1 1 d . . .
O14 O 0.1951(2) 1.0059(2) 0.6427(4) 0.0497(18) Uani 1 1 d . . .
O15 O 0.3363(2) 0.9784(2) 0.5835(4) 0.0471(16) Uani 1 1 d . . .
O16 O 0.2979(2) 1.0577(2) 0.6155(4) 0.0533(18) Uani 1 1 d . . .
O17 O 0.1582(3) 0.7620(3) 0.0731(4) 0.080(2) Uani 1 1 d . . .
O18 O 0.1655(3) 0.7736(3) -0.0661(4) 0.071(2) Uani 1 1 d . . .
O19 O 0.1868(3) 0.6480(3) 0.0572(4) 0.087(2) Uani 1 1 d . A .
O20 O 0.1932(3) 0.6594(2) -0.0827(4) 0.0672(19) Uani 1 1 d . A .
O21 O 0.3061(3) 0.6887(3) -0.0645(4) 0.074(2) Uani 1 1 d . . .
O22 O 0.2975(3) 0.6789(3) 0.0759(4) 0.107(3) Uani 1 1 d . . .
O23 O 0.2766(3) 0.7972(3) -0.0494(3) 0.070(2) Uani 1 1 d . . .
O24 O 0.2701(3) 0.7863(3) 0.0911(3) 0.0702(19) Uani 1 1 d . . .
O25 O 0.2456(3) 0.7465(3) -0.2130(3) 0.095(2) Uani 1 1 d . . .
N61 N 0.3728(3) 0.7058(3) 0.4754(5) 0.042(2) Uani 1 1 d . . .
N62 N 0.2131(3) 0.6295(3) 0.4323(5) 0.042(2) Uani 1 1 d . . .
N63 N 0.2972(3) 0.8738(3) 0.4827(4) 0.042(2) Uani 1 1 d . . .
N64 N 0.1294(3) 0.7860(3) 0.4292(5) 0.044(2) Uani 1 1 d . . .
N65 N 0.2196(4) 0.7083(4) 0.2158(4) 0.097(3) Uani 1 1 d . . .
N66 N 0.2303(5) 0.8566(4) 0.2682(6) 0.108(4) Uani 1 1 d . . .
N67 N 0.2414(3) 0.7461(3) 0.6090(3) 0.0558(17) Uani 1 1 d . . .
N68 N 0.3602(4) 0.7596(5) 0.2665(6) 0.102(4) Uani 1 1 d . . .
C1 C 0.4757(4) 0.8356(3) 0.4342(6) 0.038(2) Uani 1 1 d . . .
C2 C 0.4595(4) 0.8875(4) 0.3912(7) 0.054(3) Uani 1 1 d . . .
C3 C 0.4139(5) 0.8806(5) 0.3322(11) 0.148(7) Uani 1 1 d . . .
H3A H 0.4250 0.8580 0.2858 0.222 Uiso 1 1 calc R . .
H3B H 0.4029 0.9155 0.3111 0.222 Uiso 1 1 calc R . .
H3C H 0.3840 0.8639 0.3612 0.222 Uiso 1 1 calc R . .
C4 C 0.4352(5) 0.9249(5) 0.4591(8) 0.102(4) Uani 1 1 d . . .
C5 C 0.5057(5) 0.9116(6) 0.3513(12) 0.224(12) Uani 1 1 d . . .
H5A H 0.5219 0.8858 0.3132 0.336 Uiso 1 1 calc R . .
H5B H 0.5317 0.9219 0.3936 0.336 Uiso 1 1 calc R . .
H5C H 0.4945 0.9432 0.3201 0.336 Uiso 1 1 calc R . .
C6 C 0.4557(4) 0.7910(4) 0.6573(6) 0.047(3) Uani 1 1 d . . .
C7 C 0.4279(4) 0.8143(4) 0.7330(7) 0.060(3) Uani 1 1 d . . .
C8 C 0.3726(5) 0.8392(6) 0.7046(10) 0.141(8) Uani 1 1 d . . .
H8A H 0.3505 0.8114 0.6793 0.212 Uiso 1 1 calc R . .
H8B H 0.3790 0.8675 0.6640 0.212 Uiso 1 1 calc R . .
H8C H 0.3541 0.8540 0.7529 0.212 Uiso 1 1 calc R . .
C9 C 0.4625(4) 0.8582(4) 0.7721(7) 0.075(4) Uani 1 1 d . . .
H9A H 0.4968 0.8430 0.7892 0.113 Uiso 1 1 calc R . .
H9B H 0.4443 0.8729 0.8207 0.113 Uiso 1 1 calc R . .
H9C H 0.4686 0.8865 0.7314 0.113 Uiso 1 1 calc R . .
C10 C 0.4184(7) 0.7705(5) 0.7930(7) 0.166(8) Uani 1 1 d . . .
H10A H 0.4526 0.7551 0.8099 0.249 Uiso 1 1 calc R . .
H10B H 0.3964 0.7430 0.7669 0.249 Uiso 1 1 calc R . .
H10C H 0.4000 0.7845 0.8419 0.249 Uiso 1 1 calc R . .
C11 C 0.5275(4) 0.6596(4) 0.6051(6) 0.046(2) Uani 1 1 d . . .
C12 C 0.5440(4) 0.6090(4) 0.6513(8) 0.073(4) Uani 1 1 d . . .
C13 C 0.5015(5) 0.5906(7) 0.7047(13) 0.248(14) Uani 1 1 d . . .
H13A H 0.4948 0.6171 0.7481 0.372 Uiso 1 1 calc R . .
H13B H 0.5118 0.5568 0.7305 0.372 Uiso 1 1 calc R . .
H13C H 0.4691 0.5854 0.6719 0.372 Uiso 1 1 calc R . .
C14 C 0.5984(5) 0.6174(5) 0.6915(8) 0.100(5) Uani 1 1 d . . .
H14A H 0.5955 0.6447 0.7348 0.150 Uiso 1 1 calc R . .
H14B H 0.6240 0.6291 0.6494 0.150 Uiso 1 1 calc R . .
H14C H 0.6105 0.5839 0.7163 0.150 Uiso 1 1 calc R . .
C15 C 0.5535(6) 0.5636(5) 0.5812(9) 0.135(6) Uani 1 1 d . . .
C16 C 0.5443(4) 0.7078(3) 0.3829(6) 0.037(2) Uani 1 1 d . . .
C17 C 0.5717(4) 0.6863(5) 0.3038(7) 0.059(3) Uani 1 1 d . . .
C18 C 0.5906(6) 0.7338(5) 0.2557(7) 0.114(5) Uani 1 1 d . . .
H18A H 0.5599 0.7546 0.2371 0.171 Uiso 1 1 calc R . .
H18B H 0.6110 0.7218 0.2073 0.171 Uiso 1 1 calc R . .
H18C H 0.6133 0.7559 0.2911 0.171 Uiso 1 1 calc R . .
C19 C 0.5349(5) 0.6510(6) 0.2549(8) 0.135(7) Uani 1 1 d . . .
H19A H 0.5027 0.6708 0.2403 0.203 Uiso 1 1 calc R . .
H19B H 0.5252 0.6199 0.2885 0.203 Uiso 1 1 calc R . .
H19C H 0.5528 0.6391 0.2042 0.203 Uiso 1 1 calc R . .
C20 C 0.6219(6) 0.6560(6) 0.3259(10) 0.133(6) Uani 1 1 d . . .
H20A H 0.6472 0.6801 0.3528 0.199 Uiso 1 1 calc R . .
H20B H 0.6379 0.6414 0.2754 0.199 Uiso 1 1 calc R . .
H20C H 0.6131 0.6269 0.3640 0.199 Uiso 1 1 calc R . .
C21 C 0.2998(3) 1.0430(4) 0.3918(6) 0.044(2) Uani 1 1 d . . .
C22 C 0.3217(4) 1.0675(4) 0.3129(7) 0.057(3) Uani 1 1 d . . .
C23 C 0.2755(6) 1.0769(7) 0.2509(9) 0.180(9) Uani 1 1 d . . .
H23A H 0.2594 1.0427 0.2359 0.270 Uiso 1 1 calc R . .
H23B H 0.2893 1.0942 0.2008 0.270 Uiso 1 1 calc R . .
H23C H 0.2486 1.0998 0.2766 0.270 Uiso 1 1 calc R . .
C24 C 0.3474(5) 1.1208(4) 0.3375(9) 0.109(5) Uani 1 1 d . . .
H24A H 0.3767 1.1142 0.3762 0.164 Uiso 1 1 calc R . .
H24B H 0.3207 1.1435 0.3642 0.164 Uiso 1 1 calc R . .
H24C H 0.3611 1.1385 0.2877 0.164 Uiso 1 1 calc R . .
C25 C 0.3606(4) 1.0323(4) 0.2701(7) 0.079(4) Uani 1 1 d . . .
H25A H 0.3908 1.0254 0.3069 0.119 Uiso 1 1 calc R . .
H25B H 0.3731 1.0497 0.2194 0.119 Uiso 1 1 calc R . .
H25C H 0.3433 0.9985 0.2559 0.119 Uiso 1 1 calc R . .
C26 C 0.1688(3) 0.9781(4) 0.4297(6) 0.042(2) Uani 1 1 d . . .
C27 C 0.1211(4) 0.9656(4) 0.3753(7) 0.059(3) Uani 1 1 d . . .
C28 C 0.1093(5) 0.9079(4) 0.3755(10) 0.141(7) Uani 1 1 d . . .
H28A H 0.0960 0.8974 0.4303 0.212 Uiso 1 1 calc R . .
H28B H 0.1418 0.8880 0.3629 0.212 Uiso 1 1 calc R . .
H28C H 0.0822 0.9001 0.3335 0.212 Uiso 1 1 calc R . .
C29 C 0.1417(5) 0.9749(6) 0.2832(8) 0.131(5) Uani 1 1 d . . .
H29A H 0.1534 1.0119 0.2770 0.197 Uiso 1 1 calc R . .
H29B H 0.1128 0.9676 0.2440 0.197 Uiso 1 1 calc R . .
H29C H 0.1716 0.9509 0.2720 0.197 Uiso 1 1 calc R . .
C30 C 0.0756(4) 1.0029(5) 0.3809(10) 0.145(7) Uani 1 1 d . . .
H30A H 0.0552 0.9954 0.4314 0.218 Uiso 1 1 calc R . .
H30B H 0.0527 0.9985 0.3323 0.218 Uiso 1 1 calc R . .
H30C H 0.0889 1.0396 0.3829 0.218 Uiso 1 1 calc R . .
C31 C 0.2032(4) 0.9563(4) 0.6562(6) 0.043(3) Uani 1 1 d . . .
C32 C 0.1760(4) 0.9289(4) 0.7310(6) 0.056(3) Uani 1 1 d . . .
C33 C 0.1280(5) 0.9624(5) 0.7644(7) 0.088(4) Uani 1 1 d . . .
H33A H 0.1409 0.9972 0.7831 0.131 Uiso 1 1 calc R . .
H33B H 0.1114 0.9437 0.8110 0.131 Uiso 1 1 calc R . .
H33C H 0.1018 0.9673 0.7201 0.131 Uiso 1 1 calc R . .
C34 C 0.2178(5) 0.9187(6) 0.7958(8) 0.127(6) Uani 1 1 d . . .
H34A H 0.2318 0.9527 0.8161 0.191 Uiso 1 1 calc R . .
H34B H 0.2468 0.8978 0.7714 0.191 Uiso 1 1 calc R . .
H34C H 0.2021 0.8989 0.8420 0.191 Uiso 1 1 calc R . .
C35 C 0.1554(5) 0.8717(5) 0.7011(9) 0.101(5) Uani 1 1 d . . .
H35A H 0.1856 0.8506 0.6813 0.151 Uiso 1 1 calc R . .
H35B H 0.1296 0.8762 0.6560 0.151 Uiso 1 1 calc R . .
H35C H 0.1383 0.8533 0.7477 0.151 Uiso 1 1 calc R . .
C36 C 0.3360(4) 1.0242(4) 0.6215(5) 0.042(2) Uani 1 1 d . . .
C37 C 0.3854(4) 1.0411(5) 0.6756(8) 0.065(3) Uani 1 1 d . . .
C38 C 0.3764(5) 1.0931(5) 0.7181(9) 0.147(7) Uani 1 1 d . . .
H38A H 0.3637 1.1193 0.6777 0.221 Uiso 1 1 calc R . .
H38B H 0.4098 1.1055 0.7427 0.221 Uiso 1 1 calc R . .
H38C H 0.3497 1.0886 0.7619 0.221 Uiso 1 1 calc R . .
C39 C 0.4294(6) 1.0472(11) 0.6168(14) 0.36(2) Uani 1 1 d . . .
H39A H 0.4212 1.0760 0.5778 0.543 Uiso 1 1 calc R . .
H39B H 0.4343 1.0139 0.5861 0.543 Uiso 1 1 calc R . .
H39C H 0.4621 1.0557 0.6471 0.543 Uiso 1 1 calc R . .
C40 C 0.3969(10) 0.9998(7) 0.7368(13) 0.293(17) Uani 1 1 d . . .
H40A H 0.4028 0.9658 0.7085 0.439 Uiso 1 1 calc R . .
H40B H 0.3667 0.9963 0.7749 0.439 Uiso 1 1 calc R . .
H40C H 0.4289 1.0095 0.7682 0.439 Uiso 1 1 calc R . .
C41 C 0.1412(5) 0.7834(5) 0.0043(7) 0.081(4) Uani 1 1 d . . .
C42 C 0.0914(7) 0.8173(8) 0.0071(10) 0.136(6) Uani 1 1 d . . .
C43 C 0.0511(7) 0.7919(9) 0.0520(18) 0.34(2) Uani 1 1 d . . .
H43A H 0.0395 0.7600 0.0221 0.509 Uiso 1 1 calc R . .
H43B H 0.0208 0.8162 0.0587 0.509 Uiso 1 1 calc R . .
H43C H 0.0646 0.7817 0.1068 0.509 Uiso 1 1 calc R . .
C44 C 0.0774(7) 0.8401(7) -0.0700(11) 0.214(10) Uani 1 1 d . . .
H44A H 0.0711 0.8118 -0.1106 0.320 Uiso 1 1 calc R . .
H44B H 0.1065 0.8630 -0.0894 0.320 Uiso 1 1 calc R . .
H44C H 0.0450 0.8614 -0.0635 0.320 Uiso 1 1 calc R . .
C45 C 0.1082(8) 0.8630(8) 0.0734(17) 0.342(19) Uani 1 1 d . . .
H45A H 0.0784 0.8877 0.0811 0.513 Uiso 1 1 calc R . .
H45B H 0.1392 0.8825 0.0524 0.513 Uiso 1 1 calc R . .
H45C H 0.1171 0.8464 0.1266 0.513 Uiso 1 1 calc R . .
C46 C 0.1789(5) 0.6326(5) -0.0173(6) 0.080(4) Uani 1 1 d . . .
C47 C 0.1607(9) 0.5702(8) -0.0264(11) 0.076(5) Uiso 0.667(17) 1 d P A 3
C48 C 0.1294(7) 0.5676(7) -0.1179(10) 0.068(6) Uiso 0.667(17) 1 d P A 3
C49 C 0.1149(8) 0.5653(7) 0.0420(12) 0.095(6) Uiso 0.667(17) 1 d P A 3
C50 C 0.2065(9) 0.5335(9) -0.0130(12) 0.132(9) Uiso 0.667(17) 1 d P A 3
C47B C 0.1302(13) 0.5899(11) -0.0281(16) 0.040(8) Uiso 0.333(17) 1 d P A 4
C48B C 0.1515(13) 0.5563(12) -0.1175(18) 0.047(9) Uiso 0.333(17) 1 d P A 4
C49B C 0.1527(14) 0.5469(12) 0.049(2) 0.075(11) Uiso 0.333(17) 1 d P A 4
C50B C 0.0802(13) 0.6070(12) -0.0160(18) 0.073(12) Uiso 0.333(17) 1 d P A 4
C51 C 0.3237(5) 0.6717(4) 0.0063(7) 0.064(3) Uani 1 1 d . . .
C52 C 0.3760(6) 0.6431(6) 0.0110(7) 0.106(4) Uani 1 1 d . . .
C53 C 0.3663(7) 0.5836(7) 0.0382(13) 0.249(12) Uani 1 1 d . . .
H53A H 0.4004 0.5647 0.0400 0.373 Uiso 1 1 calc R . .
H53B H 0.3426 0.5662 -0.0017 0.373 Uiso 1 1 calc R . .
H53C H 0.3499 0.5830 0.0934 0.373 Uiso 1 1 calc R . .
C54 C 0.4076(5) 0.6421(5) -0.0725(8) 0.125(5) Uani 1 1 d . . .
H54A H 0.4159 0.6786 -0.0895 0.188 Uiso 1 1 calc R . .
H54B H 0.3860 0.6249 -0.1155 0.188 Uiso 1 1 calc R . .
H54C H 0.4408 0.6221 -0.0650 0.188 Uiso 1 1 calc R . .
C55 C 0.4125(6) 0.6657(9) 0.0790(11) 0.287(14) Uani 1 1 d . . .
H55A H 0.4238 0.7017 0.0636 0.430 Uiso 1 1 calc R . .
H55B H 0.4439 0.6429 0.0851 0.430 Uiso 1 1 calc R . .
H55C H 0.3931 0.6670 0.1317 0.430 Uiso 1 1 calc R . .
C56 C 0.2872(4) 0.8131(4) 0.0275(6) 0.070(3) Uani 1 1 d . . .
C57 C 0.3185(5) 0.8650(5) 0.0404(6) 0.079(4) Uani 1 1 d . . .
C58 C 0.2766(8) 0.9040(5) 0.0682(12) 0.239(12) Uani 1 1 d . . .
H58A H 0.2931 0.9386 0.0789 0.358 Uiso 1 1 calc R . .
H58B H 0.2597 0.8909 0.1191 0.358 Uiso 1 1 calc R . .
H58C H 0.2496 0.9078 0.0247 0.358 Uiso 1 1 calc R . .
C59 C 0.3403(6) 0.8887(5) -0.0354(7) 0.127(6) Uani 1 1 d . . .
H59A H 0.3692 0.8663 -0.0566 0.191 Uiso 1 1 calc R . .
H59B H 0.3541 0.9243 -0.0230 0.191 Uiso 1 1 calc R . .
H59C H 0.3122 0.8914 -0.0773 0.191 Uiso 1 1 calc R . .
C60 C 0.3527(8) 0.8617(7) 0.1124(13) 0.310(17) Uani 1 1 d . . .
H60A H 0.3826 0.8378 0.1005 0.466 Uiso 1 1 calc R . .
H60B H 0.3324 0.8478 0.1595 0.466 Uiso 1 1 calc R . .
H60C H 0.3663 0.8972 0.1259 0.466 Uiso 1 1 calc R . .
C61 C 0.3325(3) 0.7202(3) 0.4512(6) 0.034(2) Uani 1 1 d . . .
C62 C 0.2293(3) 0.6738(3) 0.4198(5) 0.032(2) Uani 1 1 d . . .
C63 C 0.2867(3) 0.8320(3) 0.4567(6) 0.037(2) Uani 1 1 d . . .
C64 C 0.1736(3) 0.7756(3) 0.4204(5) 0.036(2) Uani 1 1 d . . .
C65 C 0.2298(5) 0.7237(4) 0.2823(5) 0.059(3) Uani 1 1 d . . .
C66 C 0.2406(4) 0.8229(4) 0.3131(6) 0.046(2) Uani 1 1 d . . .
C67 C 0.2453(3) 0.7486(3) 0.5379(4) 0.0372(16) Uani 1 1 d . . .
C68 C 0.3239(4) 0.7605(4) 0.3117(6) 0.063(3) Uani 1 1 d . . .

loop_
_atom_site_aniso_label
_atom_site_aniso_U_11
_atom_site_aniso_U_22
_atom_site_aniso_U_33
_atom_site_aniso_U_23
_atom_site_aniso_U_13
_atom_site_aniso_U_12
W1 0.02286(19) 0.02352(19) 0.02342(12) -0.00019(14) 0.00028(14) -0.00040(14)
Ru1 0.0222(4) 0.0317(4) 0.0477(5) 0.0001(4) -0.0048(4) 0.0002(3)
Ru2 0.0235(4) 0.0365(4) 0.0441(5) -0.0034(3) -0.0041(3) 0.0004(3)
Ru3 0.0378(4) 0.0232(4) 0.0462(5) -0.0035(4) 0.0013(4) 0.0003(3)
Ru4 0.0416(4) 0.0223(4) 0.0541(5) -0.0028(4) 0.0042(4) -0.0004(3)
Ru5 0.1099(8) 0.0810(7) 0.0231(4) -0.0016(4) 0.0007(5) -0.0341(5)
Ru6 0.0877(7) 0.0651(6) 0.0240(3) -0.0006(4) 0.0005(5) -0.0133(4)
O1 0.026(3) 0.039(4) 0.053(4) 0.003(3) -0.019(3) -0.004(3)
O2 0.033(4) 0.034(3) 0.064(5) 0.007(3) -0.006(3) -0.010(3)
O3 0.025(3) 0.053(4) 0.051(4) -0.014(3) 0.004(3) -0.005(3)
O4 0.034(4) 0.048(4) 0.048(4) -0.010(3) 0.001(3) 0.001(3)
O5 0.029(3) 0.035(3) 0.072(5) 0.014(3) -0.009(3) -0.005(3)
O6 0.023(3) 0.047(4) 0.063(4) 0.007(3) -0.008(3) 0.002(3)
O7 0.037(4) 0.045(4) 0.048(4) -0.003(3) -0.011(3) -0.007(3)
O8 0.033(4) 0.049(4) 0.050(4) -0.013(3) 0.004(3) -0.005(3)
O9 0.048(3) 0.029(4) 0.051(4) -0.003(3) 0.003(3) 0.004(3)
O10 0.053(4) 0.029(4) 0.065(5) -0.007(3) 0.009(4) -0.001(3)
O11 0.045(4) 0.033(4) 0.070(5) 0.002(3) 0.007(3) 0.007(3)
O12 0.037(4) 0.039(4) 0.073(5) 0.001(3) 0.002(3) 0.009(3)
O13 0.057(4) 0.035(4) 0.047(4) -0.004(3) 0.006(3) 0.002(3)
O14 0.060(4) 0.034(4) 0.055(5) -0.001(3) 0.018(3) 0.006(3)
O15 0.043(3) 0.029(3) 0.070(5) -0.001(3) 0.000(3) 0.000(3)
O16 0.050(4) 0.035(4) 0.075(5) -0.007(4) -0.004(4) 0.005(3)
O17 0.083(5) 0.101(6) 0.056(5) -0.021(4) 0.025(4) -0.010(4)
O18 0.104(6) 0.085(5) 0.025(4) -0.011(3) 0.011(4) 0.000(4)
O19 0.140(7) 0.092(5) 0.029(4) 0.008(4) -0.004(4) -0.052(5)
O20 0.106(5) 0.064(4) 0.031(4) 0.010(3) -0.001(4) -0.029(4)
O21 0.085(5) 0.109(6) 0.028(4) 0.009(4) -0.011(4) -0.019(4)
O22 0.129(7) 0.174(8) 0.018(4) 0.017(5) -0.012(4) -0.057(6)
O23 0.100(5) 0.100(6) 0.010(3) 0.007(3) 0.005(4) -0.020(4)
O24 0.108(5) 0.083(5) 0.019(3) 0.005(3) 0.000(4) -0.043(4)
O25 0.169(11) 0.089(8) 0.025(3) 0.000(4) 0.010(4) -0.037(7)
N61 0.021(4) 0.041(4) 0.065(6) -0.004(4) -0.004(4) 0.007(3)
N62 0.042(4) 0.023(4) 0.061(6) 0.006(4) -0.014(4) 0.004(3)
N63 0.041(4) 0.029(5) 0.056(6) -0.013(4) 0.002(4) 0.000(3)
N64 0.032(5) 0.039(4) 0.061(6) 0.004(4) 0.000(4) 0.000(4)
N65 0.147(9) 0.127(9) 0.018(4) 0.003(5) 0.000(5) -0.078(7)
N66 0.186(11) 0.078(8) 0.059(7) 0.033(6) 0.008(6) 0.064(7)
N67 0.055(6) 0.073(7) 0.039(3) 0.007(5) 0.008(4) -0.006(5)
N68 0.054(7) 0.196(11) 0.057(7) 0.020(6) 0.016(5) 0.014(7)
C1 0.034(6) 0.033(5) 0.049(6) 0.004(4) -0.003(5) 0.001(4)
C2 0.039(6) 0.039(6) 0.085(8) 0.030(6) -0.011(6) -0.006(4)
C3 0.103(12) 0.105(12) 0.236(18) 0.102(12) -0.058(12) -0.021(9)
C4 0.128(11) 0.074(8) 0.102(9) -0.007(7) 0.027(8) 0.036(7)
C5 0.079(11) 0.170(15) 0.42(3) 0.243(18) 0.027(13) 0.025(10)
C6 0.041(7) 0.049(7) 0.052(7) -0.002(5) 0.003(6) 0.012(5)
C7 0.047(7) 0.071(8) 0.061(8) -0.021(6) 0.008(6) -0.015(5)
C8 0.052(9) 0.196(17) 0.175(17) -0.128(14) -0.019(9) 0.028(9)
C9 0.065(8) 0.079(8) 0.082(9) -0.039(7) 0.019(6) -0.009(6)
C10 0.34(3) 0.100(12) 0.053(10) -0.007(8) 0.087(12) -0.014(13)
C11 0.032(6) 0.050(6) 0.056(6) 0.008(5) 0.004(5) -0.003(4)
C12 0.047(7) 0.050(7) 0.121(11) 0.044(7) -0.049(7) -0.007(5)
C13 0.051(10) 0.31(2) 0.39(3) 0.30(2) 0.034(13) 0.027(12)
C14 0.090(10) 0.074(9) 0.137(12) 0.041(8) -0.016(8) 0.024(7)
C15 0.217(16) 0.077(9) 0.111(11) -0.030(8) -0.044(11) 0.066(9)
C16 0.032(5) 0.028(5) 0.049(6) -0.009(4) -0.006(5) 0.002(4)
C17 0.054(8) 0.074(8) 0.050(7) -0.023(6) 0.003(6) -0.001(6)
C18 0.193(15) 0.098(10) 0.051(8) -0.002(7) 0.050(8) -0.052(10)
C19 0.061(9) 0.263(19) 0.082(9) -0.104(11) 0.020(7) -0.047(10)
C20 0.117(14) 0.178(16) 0.103(12) -0.073(11) 0.003(10) 0.029(12)
C21 0.028(5) 0.060(7) 0.044(6) -0.006(6) -0.010(5) -0.009(5)
C22 0.065(8) 0.049(7) 0.058(8) 0.014(6) 0.020(6) 0.005(5)
C23 0.113(13) 0.29(2) 0.136(16) 0.105(15) -0.006(11) 0.055(14)
C24 0.127(12) 0.060(9) 0.141(13) 0.015(8) 0.081(9) -0.003(8)
C25 0.084(9) 0.075(9) 0.079(9) 0.003(7) 0.037(7) 0.017(7)
C26 0.041(5) 0.035(6) 0.049(6) 0.002(5) -0.008(5) 0.005(4)
C27 0.057(7) 0.047(7) 0.073(8) -0.001(5) -0.007(6) 0.020(5)
C28 0.132(11) 0.042(7) 0.249(19) 0.019(10) -0.096(12) -0.042(7)
C29 0.076(10) 0.167(15) 0.150(14) -0.008(11) -0.052(10) 0.017(9)
C30 0.072(9) 0.100(10) 0.263(19) -0.074(12) -0.067(11) 0.026(8)
C31 0.035(6) 0.044(7) 0.049(7) -0.008(5) -0.005(5) 0.002(5)
C32 0.063(7) 0.062(8) 0.044(7) 0.019(6) 0.011(6) -0.005(5)
C33 0.092(9) 0.089(10) 0.081(9) -0.004(7) 0.057(7) -0.010(7)
C34 0.115(12) 0.171(15) 0.095(12) 0.060(10) -0.009(9) 0.028(10)
C35 0.125(11) 0.061(9) 0.118(12) 0.007(8) 0.049(9) -0.021(8)
C36 0.044(6) 0.041(6) 0.041(6) 0.003(5) -0.007(4) -0.008(5)
C37 0.034(6) 0.074(8) 0.087(9) -0.027(7) -0.003(6) -0.006(5)
C38 0.153(14) 0.087(11) 0.202(16) -0.085(11) -0.111(12) 0.039(10)
C39 0.063(10) 0.62(5) 0.40(3) -0.42(4) 0.073(16) -0.111(19)
C40 0.44(3) 0.125(16) 0.32(3) 0.107(17) -0.32(3) -0.117(19)
C41 0.112(11) 0.093(9) 0.037(7) 0.014(7) 0.002(7) -0.030(7)
C42 0.111(13) 0.203(18) 0.095(12) 0.019(12) 0.050(11) 0.077(13)
C43 0.152(18) 0.36(3) 0.50(4) 0.25(3) 0.19(3) 0.14(2)
C44 0.22(2) 0.25(2) 0.171(19) 0.096(17) 0.108(17) 0.138(17)
C45 0.29(3) 0.29(3) 0.45(4) -0.32(3) -0.12(3) 0.10(2)
C46 0.129(11) 0.088(9) 0.022(7) -0.011(5) -0.001(6) -0.033(7)
C51 0.080(8) 0.064(7) 0.046(7) 0.001(6) -0.025(7) -0.003(6)
C52 0.141(13) 0.133(13) 0.043(8) 0.011(8) -0.018(8) 0.013(10)
C53 0.176(18) 0.23(2) 0.35(3) 0.17(2) 0.053(19) 0.091(16)
C54 0.130(12) 0.151(13) 0.095(11) 0.022(10) -0.023(9) 0.051(9)
C55 0.186(18) 0.49(4) 0.180(18) -0.20(2) -0.133(16) 0.10(2)
C56 0.092(8) 0.070(8) 0.047(7) -0.009(6) 0.014(6) -0.015(6)
C57 0.101(10) 0.095(10) 0.039(6) -0.001(6) 0.010(6) -0.047(8)
C58 0.42(3) 0.088(12) 0.21(2) -0.012(13) 0.15(2) -0.092(17)
C59 0.196(15) 0.102(11) 0.083(10) -0.003(8) 0.057(10) -0.080(10)
C60 0.38(3) 0.21(2) 0.33(3) 0.17(2) -0.27(3) -0.23(2)
C61 0.022(5) 0.036(5) 0.045(6) 0.006(4) -0.006(4) 0.002(4)
C62 0.034(5) 0.033(5) 0.030(5) 0.000(4) -0.018(4) 0.015(4)
C63 0.044(6) 0.028(5) 0.039(6) 0.011(5) 0.003(4) 0.015(4)
C64 0.040(6) 0.044(5) 0.025(5) 0.005(4) -0.005(4) -0.021(4)
C65 0.083(7) 0.053(6) 0.039(5) 0.004(5) -0.003(6) -0.053(5)
C66 0.059(6) 0.042(7) 0.036(6) 0.000(5) 0.006(5) 0.000(5)
C67 0.031(7) 0.039(7) 0.043(4) -0.006(5) 0.009(4) -0.003(5)
C68 0.055(8) 0.101(9) 0.031(6) 0.002(5) 0.012(5) 0.006(6)

loop_
_atom_type_symbol
_atom_type_description
_atom_type_scat_dispersion_real
_atom_type_scat_dispersion_imag
_atom_type_scat_source
C C 0.0033 0.0016 'International Tables Vol C Tables 4.2.6.8 and 6.1.1.4'
H H 0.0000 0.0000 'International Tables Vol C Tables 4.2.6.8 and 6.1.1.4'
N N 0.0061 0.0033 'International Tables Vol C Tables 4.2.6.8 and 6.1.1.4'
O O 0.0106 0.0060 'International Tables Vol C Tables 4.2.6.8 and 6.1.1.4'
Ru Ru -1.2594 0.8363 'International Tables Vol C Tables 4.2.6.8 and 6.1.1.4'
W W -0.8490 6.8722 'International Tables Vol C Tables 4.2.6.8 and 6.1.1.4'

loop_
_geom_angle_atom_site_label_1
_geom_angle_atom_site_label_2
_geom_angle_atom_site_label_3
_geom_angle
_geom_angle_site_symmetry_1
_geom_angle_site_symmetry_3
_geom_angle_publ_flag
C68 W1 C65 72.3(3) . . ?
C68 W1 C62 113.1(3) . . ?
C65 W1 C62 70.9(3) . . ?
C68 W1 C64 143.8(3) . . ?
C65 W1 C64 83.9(4) . . ?
C62 W1 C64 82.7(3) . . ?
C68 W1 C61 68.3(4) . . ?
C65 W1 C61 116.5(4) . . ?
C62 W1 C61 81.5(3) . . ?
C64 W1 C61 147.9(3) . . ?
C68 W1 C63 88.6(4) . . ?
C65 W1 C63 140.4(3) . . ?
C62 W1 C63 148.1(3) . . ?
C64 W1 C63 93.2(3) . . ?
C61 W1 C63 85.8(3) . . ?
C68 W1 C67 139.5(3) . . ?
C65 W1 C67 141.5(3) . . ?
C62 W1 C67 74.9(3) . . ?
C64 W1 C67 74.7(3) . . ?
C61 W1 C67 74.2(3) . . ?
C63 W1 C67 73.5(3) . . ?
C68 W1 C66 72.3(4) . . ?
C65 W1 C66 70.4(3) . . ?
C62 W1 C66 136.5(3) . . ?
C64 W1 C66 74.3(3) . . ?
C61 W1 C66 134.3(3) . . ?
C63 W1 C66 70.9(3) . . ?
C67 W1 C66 130.6(3) . . ?
O3 Ru1 O7 178.8(2) . . ?
O3 Ru1 O1 89.8(2) . . ?
O7 Ru1 O1 89.9(2) . . ?
O3 Ru1 O5 90.9(2) . . ?
O7 Ru1 O5 89.3(2) . . ?
O1 Ru1 O5 177.4(2) . . ?
O3 Ru1 N61 83.1(2) . . ?
O7 Ru1 N61 98.0(2) . . ?
O1 Ru1 N61 85.0(2) . . ?
O5 Ru1 N61 97.5(2) . . ?
O3 Ru1 Ru2 89.32(16) . . ?
O7 Ru1 Ru2 89.52(15) . . ?
O1 Ru1 Ru2 87.74(15) . . ?
O5 Ru1 Ru2 89.81(16) . . ?
N61 Ru1 Ru2 169.57(17) . . ?
O8 Ru2 O6 91.8(2) . . ?
O8 Ru2 O2 88.9(2) . . ?
O6 Ru2 O2 178.3(2) . . ?
O8 Ru2 O4 177.3(2) . . ?
O6 Ru2 O4 90.0(2) . . ?
O2 Ru2 O4 89.2(2) . . ?
O8 Ru2 N62 83.2(2) . 3_566 ?
O6 Ru2 N62 82.3(2) . 3_566 ?
O2 Ru2 N62 99.4(2) . 3_566 ?
O4 Ru2 N62 99.0(2) . 3_566 ?
O8 Ru2 Ru1 88.54(16) . . ?
O6 Ru2 Ru1 88.37(16) . . ?
O2 Ru2 Ru1 90.07(16) . . ?
O4 Ru2 Ru1 89.47(17) . . ?
N62 Ru2 Ru1 167.31(17) 3_566 . ?
O13 Ru3 O11 90.5(2) . . ?
O13 Ru3 O15 90.1(2) . . ?
O11 Ru3 O15 178.1(2) . . ?
O13 Ru3 O9 178.5(2) . . ?
O11 Ru3 O9 88.8(2) . . ?
O15 Ru3 O9 90.6(2) . . ?
O13 Ru3 N63 85.0(2) . . ?
O11 Ru3 N63 85.6(2) . . ?
O15 Ru3 N63 96.2(2) . . ?
O9 Ru3 N63 96.2(2) . . ?
O13 Ru3 Ru4 88.76(16) . . ?
O11 Ru3 Ru4 88.44(16) . . ?
O15 Ru3 Ru4 89.80(16) . . ?
O9 Ru3 Ru4 89.89(15) . . ?
N63 Ru3 Ru4 171.34(17) . . ?
O12 Ru4 O16 178.7(3) . . ?
O12 Ru4 O10 88.1(2) . . ?
O16 Ru4 O10 91.2(2) . . ?
O12 Ru4 O14 90.5(2) . . ?
O16 Ru4 O14 90.2(3) . . ?
O10 Ru4 O14 177.4(2) . . ?
O12 Ru4 N64 99.0(2) . 4_666 ?
O16 Ru4 N64 82.0(2) . 4_666 ?
O10 Ru4 N64 83.4(2) . 4_666 ?
O14 Ru4 N64 99.1(3) . 4_666 ?
O12 Ru4 Ru3 90.22(16) . . ?
O16 Ru4 Ru3 88.66(17) . . ?
O10 Ru4 Ru3 88.58(16) . . ?
O14 Ru4 Ru3 89.19(17) . . ?
N64 Ru4 Ru3 167.50(17) 4_666 . ?
O22 Ru5 O24 87.9(3) . . ?
O22 Ru5 O19 91.0(3) . . ?
O24 Ru5 O19 178.2(3) . . ?
O22 Ru5 O17 177.2(3) . . ?
O24 Ru5 O17 89.7(3) . . ?
O19 Ru5 O17 91.3(3) . . ?
O22 Ru5 N65 91.7(4) . . ?
O24 Ru5 N65 91.2(3) . . ?
O19 Ru5 N65 90.2(3) . . ?
O17 Ru5 N65 89.9(4) . . ?
O22 Ru5 Ru6 89.48(19) . . ?
O24 Ru5 Ru6 88.76(16) . . ?
O19 Ru5 Ru6 89.81(17) . . ?
O17 Ru5 Ru6 89.0(2) . . ?
N65 Ru5 Ru6 178.9(3) . . ?
O23 Ru6 O21 88.5(3) . . ?
O23 Ru6 O20 179.5(2) . . ?
O21 Ru6 O20 91.5(3) . . ?
O23 Ru6 O18 88.7(3) . . ?
O21 Ru6 O18 177.1(3) . . ?
O20 Ru6 O18 91.3(3) . . ?
O23 Ru6 Ru5 90.37(15) . . ?
O21 Ru6 Ru5 89.62(18) . . ?
O20 Ru6 Ru5 89.12(17) . . ?
O18 Ru6 Ru5 89.74(18) . . ?
O23 Ru6 O25 85.7(2) . . ?
O21 Ru6 O25 90.7(3) . . ?
O20 Ru6 O25 94.8(2) . . ?
O18 Ru6 O25 89.7(3) . . ?
Ru5 Ru6 O25 176.03(16) . . ?
C1 O1 Ru1 122.0(6) . . ?
C1 O2 Ru2 118.1(5) . . ?
C6 O3 Ru1 120.6(6) . . ?
C6 O4 Ru2 118.6(6) . . ?
C11 O5 Ru1 118.8(5) . . ?
C11 O6 Ru2 121.1(6) . . ?
C16 O7 Ru1 119.3(5) . . ?
C16 O8 Ru2 121.2(6) . . ?
C21 O9 Ru3 119.0(6) . . ?
C21 O10 Ru4 120.3(6) . . ?
C26 O11 Ru3 120.2(6) . . ?
C26 O12 Ru4 118.9(5) . . ?
C31 O13 Ru3 120.9(6) . . ?
C31 O14 Ru4 118.3(6) . . ?
C36 O15 Ru3 117.9(5) . . ?
C36 O16 Ru4 120.3(6) . . ?
C41 O17 Ru5 121.0(8) . . ?
C41 O18 Ru6 119.8(7) . . ?
C46 O19 Ru5 118.2(7) . . ?
C46 O20 Ru6 118.5(6) . . ?
C51 O21 Ru6 118.2(7) . . ?
C51 O22 Ru5 120.3(7) . . ?
C56 O23 Ru6 118.9(6) . . ?
C56 O24 Ru5 121.0(6) . . ?
C61 N61 Ru1 145.6(7) . . ?
C62 N62 Ru2 148.0(6) . 4_656 ?
C63 N63 Ru3 149.1(7) . . ?
C64 N64 Ru4 154.3(7) . 3_466 ?
C65 N65 Ru5 148.4(7) . . ?
O1 C1 O2 122.0(8) . . ?
O1 C1 C2 120.0(8) . . ?
O2 C1 C2 117.6(8) . . ?
C5 C2 C3 112.1(12) . . ?
C5 C2 C1 110.0(8) . . ?
C3 C2 C1 113.1(8) . . ?
C5 C2 C4 111.7(11) . . ?
C3 C2 C4 102.4(10) . . ?
C1 C2 C4 107.3(9) . . ?
C2 C3 H3A 109.5 . . ?
C2 C3 H3B 109.5 . . ?
H3A C3 H3B 109.5 . . ?
C2 C3 H3C 109.5 . . ?
H3A C3 H3C 109.5 . . ?
H3B C3 H3C 109.5 . . ?
C2 C5 H5A 109.5 . . ?
C2 C5 H5B 109.5 . . ?
H5A C5 H5B 109.5 . . ?
C2 C5 H5C 109.5 . . ?
H5A C5 H5C 109.5 . . ?
H5B C5 H5C 109.5 . . ?
O3 C6 O4 122.0(9) . . ?
O3 C6 C7 117.2(9) . . ?
O4 C6 C7 120.9(9) . . ?
C10 C7 C6 108.1(10) . . ?
C10 C7 C9 110.7(10) . . ?
C6 C7 C9 110.1(9) . . ?
C10 C7 C8 109.8(12) . . ?
C6 C7 C8 108.8(10) . . ?
C9 C7 C8 109.3(10) . . ?
C7 C8 H8A 109.5 . . ?
C7 C8 H8B 109.5 . . ?
H8A C8 H8B 109.5 . . ?
C7 C8 H8C 109.5 . . ?
H8A C8 H8C 109.5 . . ?
H8B C8 H8C 109.5 . . ?
C7 C9 H9A 109.5 . . ?
C7 C9 H9B 109.5 . . ?
H9A C9 H9B 109.5 . . ?
C7 C9 H9C 109.5 . . ?
H9A C9 H9C 109.5 . . ?
H9B C9 H9C 109.5 . . ?
C7 C10 H10A 109.5 . . ?
C7 C10 H10B 109.5 . . ?
H10A C10 H10B 109.5 . . ?
C7 C10 H10C 109.5 . . ?
H10A C10 H10C 109.5 . . ?
H10B C10 H10C 109.5 . . ?
O6 C11 O5 121.8(8) . . ?
O6 C11 C12 118.9(9) . . ?
O5 C11 C12 119.3(8) . . ?
C13 C12 C14 116.8(12) . . ?
C13 C12 C11 110.7(10) . . ?
C14 C12 C11 109.6(8) . . ?
C13 C12 C15 107.3(12) . . ?
C14 C12 C15 105.2(10) . . ?
C11 C12 C15 106.6(10) . . ?
C12 C13 H13A 109.5 . . ?
C12 C13 H13B 109.5 . . ?
H13A C13 H13B 109.5 . . ?
C12 C13 H13C 109.5 . . ?
H13A C13 H13C 109.5 . . ?
H13B C13 H13C 109.5 . . ?
C12 C14 H14A 109.5 . . ?
C12 C14 H14B 109.5 . . ?
H14A C14 H14B 109.5 . . ?
C12 C14 H14C 109.5 . . ?
H14A C14 H14C 109.5 . . ?
H14B C14 H14C 109.5 . . ?
O8 C16 O7 121.4(8) . . ?
O8 C16 C17 117.1(8) . . ?
O7 C16 C17 121.5(8) . . ?
C18 C17 C19 113.1(11) . . ?
C18 C17 C20 104.9(12) . . ?
C19 C17 C20 109.8(11) . . ?
C18 C17 C16 106.8(9) . . ?
C19 C17 C16 111.4(9) . . ?
C20 C17 C16 110.7(10) . . ?
C17 C18 H18A 109.5 . . ?
C17 C18 H18B 109.5 . . ?
H18A C18 H18B 109.5 . . ?
C17 C18 H18C 109.5 . . ?
H18A C18 H18C 109.5 . . ?
H18B C18 H18C 109.5 . . ?
C17 C19 H19A 109.5 . . ?
C17 C19 H19B 109.5 . . ?
H19A C19 H19B 109.5 . . ?
C17 C19 H19C 109.5 . . ?
H19A C19 H19C 109.5 . . ?
H19B C19 H19C 109.5 . . ?
C17 C20 H20A 109.5 . . ?
C17 C20 H20B 109.5 . . ?
H20A C20 H20B 109.5 . . ?
C17 C20 H20C 109.5 . . ?
H20A C20 H20C 109.5 . . ?
H20B C20 H20C 109.5 . . ?
O9 C21 O10 122.2(9) . . ?
O9 C21 C22 120.2(9) . . ?
O10 C21 C22 117.6(9) . . ?
C25 C22 C21 112.6(9) . . ?
C25 C22 C24 111.2(10) . . ?
C21 C22 C24 106.9(9) . . ?
C25 C22 C23 106.4(11) . . ?
C21 C22 C23 109.4(9) . . ?
C24 C22 C23 110.3(12) . . ?
C22 C23 H23A 109.5 . . ?
C22 C23 H23B 109.5 . . ?
H23A C23 H23B 109.5 . . ?
C22 C23 H23C 109.5 . . ?
H23A C23 H23C 109.5 . . ?
H23B C23 H23C 109.5 . . ?
C22 C24 H24A 109.5 . . ?
C22 C24 H24B 109.5 . . ?
H24A C24 H24B 109.5 . . ?
C22 C24 H24C 109.5 . . ?
H24A C24 H24C 109.5 . . ?
H24B C24 H24C 109.5 . . ?
C22 C25 H25A 109.5 . . ?
C22 C25 H25B 109.5 . . ?
H25A C25 H25B 109.5 . . ?
C22 C25 H25C 109.5 . . ?
H25A C25 H25C 109.5 . . ?
H25B C25 H25C 109.5 . . ?
O11 C26 O12 122.1(8) . . ?
O11 C26 C27 119.7(9) . . ?
O12 C26 C27 118.2(8) . . ?
C28 C27 C30 117.8(11) . . ?
C28 C27 C26 111.0(9) . . ?
C30 C27 C26 116.3(9) . . ?
C28 C27 C29 102.2(10) . . ?
C30 C27 C29 102.5(10) . . ?
C26 C27 C29 104.6(9) . . ?
C27 C28 H28A 109.5 . . ?
C27 C28 H28B 109.5 . . ?
H28A C28 H28B 109.5 . . ?
C27 C28 H28C 109.5 . . ?
H28A C28 H28C 109.5 . . ?
H28B C28 H28C 109.5 . . ?
C27 C29 H29A 109.5 . . ?
C27 C29 H29B 109.5 . . ?
H29A C29 H29B 109.5 . . ?
C27 C29 H29C 109.5 . . ?
H29A C29 H29C 109.5 . . ?
H29B C29 H29C 109.5 . . ?
C27 C30 H30A 109.5 . . ?
C27 C30 H30B 109.5 . . ?
H30A C30 H30B 109.5 . . ?
C27 C30 H30C 109.5 . . ?
H30A C30 H30C 109.5 . . ?
H30B C30 H30C 109.5 . . ?
O14 C31 O13 122.8(9) . . ?
O14 C31 C32 119.6(9) . . ?
O13 C31 C32 117.6(9) . . ?
C34 C32 C31 108.0(9) . . ?
C34 C32 C33 113.0(10) . . ?
C31 C32 C33 111.7(9) . . ?
C34 C32 C35 106.3(10) . . ?
C31 C32 C35 107.8(9) . . ?
C33 C32 C35 109.7(9) . . ?
C32 C33 H33A 109.5 . . ?
C32 C33 H33B 109.5 . . ?
H33A C33 H33B 109.5 . . ?
C32 C33 H33C 109.5 . . ?
H33A C33 H33C 109.5 . . ?
H33B C33 H33C 109.5 . . ?
C32 C34 H34A 109.5 . . ?
C32 C34 H34B 109.5 . . ?
H34A C34 H34B 109.5 . . ?
C32 C34 H34C 109.5 . . ?
H34A C34 H34C 109.5 . . ?
H34B C34 H34C 109.5 . . ?
C32 C35 H35A 109.5 . . ?
C32 C35 H35B 109.5 . . ?
H35A C35 H35B 109.5 . . ?
C32 C35 H35C 109.5 . . ?
H35A C35 H35C 109.5 . . ?
H35B C35 H35C 109.5 . . ?
O16 C36 O15 123.4(8) . . ?
O16 C36 C37 117.0(9) . . ?
O15 C36 C37 119.6(8) . . ?
C40 C37 C39 111.2(14) . . ?
C40 C37 C38 109.9(14) . . ?
C39 C37 C38 108.7(13) . . ?
C40 C37 C36 109.8(10) . . ?
C39 C37 C36 105.4(11) . . ?
C38 C37 C36 111.8(9) . . ?
C37 C38 H38A 109.5 . . ?
C37 C38 H38B 109.5 . . ?
H38A C38 H38B 109.5 . . ?
C37 C38 H38C 109.5 . . ?
H38A C38 H38C 109.5 . . ?
H38B C38 H38C 109.5 . . ?
C37 C39 H39A 109.5 . . ?
C37 C39 H39B 109.5 . . ?
H39A C39 H39B 109.5 . . ?
C37 C39 H39C 109.5 . . ?
H39A C39 H39C 109.5 . . ?
H39B C39 H39C 109.5 . . ?
C37 C40 H40A 109.5 . . ?
C37 C40 H40B 109.5 . . ?
H40A C40 H40B 109.5 . . ?
C37 C40 H40C 109.5 . . ?
H40A C40 H40C 109.5 . . ?
H40B C40 H40C 109.5 . . ?
O17 C41 O18 120.3(12) . . ?
O17 C41 C42 118.5(12) . . ?
O18 C41 C42 121.1(11) . . ?
C43 C42 C44 117.5(19) . . ?
C43 C42 C41 110.9(16) . . ?
C44 C42 C41 114.0(12) . . ?
C43 C42 C45 99.8(16) . . ?
C44 C42 C45 110.9(19) . . ?
C41 C42 C45 101.6(14) . . ?
C42 C43 H43A 109.5 . . ?
C42 C43 H43B 109.5 . . ?
H43A C43 H43B 109.5 . . ?
C42 C43 H43C 109.5 . . ?
H43A C43 H43C 109.5 . . ?
H43B C43 H43C 109.5 . . ?
C42 C44 H44A 109.5 . . ?
C42 C44 H44B 109.5 . . ?
H44A C44 H44B 109.5 . . ?
C42 C44 H44C 109.5 . . ?
H44A C44 H44C 109.5 . . ?
H44B C44 H44C 109.5 . . ?
C42 C45 H45A 109.5 . . ?
C42 C45 H45B 109.5 . . ?
H45A C45 H45B 109.5 . . ?
C42 C45 H45C 109.5 . . ?
H45A C45 H45C 109.5 . . ?
H45B C45 H45C 109.5 . . ?
O19 C46 O20 124.3(10) . . ?
O19 C46 C47B 114.5(12) . . ?
O20 C46 C47B 117.2(12) . . ?
O19 C46 C47 114.6(10) . . ?
O20 C46 C47 119.9(9) . . ?
C47B C46 C47 32.4(10) . . ?
C50 C47 C49 114.0(17) . . ?
C50 C47 C46 111.3(16) . . ?
C49 C47 C46 102.4(13) . . ?
C50 C47 C48 117.8(17) . . ?
C49 C47 C48 105.5(16) . . ?
C46 C47 C48 104.3(13) . . ?
C50B C47B C46 118(2) . . ?
C50B C47B C49B 113(2) . . ?
C46 C47B C49B 95.0(19) . . ?
C50B C47B C48B 124(3) . . ?
C46 C47B C48B 100.1(19) . . ?
C49B C47B C48B 101(2) . . ?
O21 C51 O22 122.4(10) . . ?
O21 C51 C52 120.0(11) . . ?
O22 C51 C52 117.6(10) . . ?
C51 C52 C55 112.4(13) . . ?
C51 C52 C54 114.2(10) . . ?
C55 C52 C54 108.4(14) . . ?
C51 C52 C53 109.5(13) . . ?
C55 C52 C53 104.1(13) . . ?
C54 C52 C53 107.7(13) . . ?
C52 C53 H53A 109.5 . . ?
C52 C53 H53B 109.5 . . ?
H53A C53 H53B 109.5 . . ?
C52 C53 H53C 109.5 . . ?
H53A C53 H53C 109.5 . . ?
H53B C53 H53C 109.5 . . ?
C52 C54 H54A 109.5 . . ?
C52 C54 H54B 109.5 . . ?
H54A C54 H54B 109.5 . . ?
C52 C54 H54C 109.5 . . ?
H54A C54 H54C 109.5 . . ?
H54B C54 H54C 109.5 . . ?
C52 C55 H55A 109.5 . . ?
C52 C55 H55B 109.5 . . ?
H55A C55 H55B 109.5 . . ?
C52 C55 H55C 109.5 . . ?
H55A C55 H55C 109.5 . . ?
H55B C55 H55C 109.5 . . ?
O24 C56 O23 120.9(9) . . ?
O24 C56 C57 120.2(9) . . ?
O23 C56 C57 118.9(9) . . ?
C60 C57 C59 118.1(12) . . ?
C60 C57 C58 102.3(14) . . ?
C59 C57 C58 104.1(13) . . ?
C60 C57 C56 111.3(11) . . ?
C59 C57 C56 115.1(10) . . ?
C58 C57 C56 103.5(11) . . ?
C57 C58 H58A 109.5 . . ?
C57 C58 H58B 109.5 . . ?
H58A C58 H58B 109.5 . . ?
C57 C58 H58C 109.5 . . ?
H58A C58 H58C 109.5 . . ?
H58B C58 H58C 109.5 . . ?
C57 C59 H59A 109.5 . . ?
C57 C59 H59B 109.5 . . ?
H59A C59 H59B 109.5 . . ?
C57 C59 H59C 109.5 . . ?
H59A C59 H59C 109.5 . . ?
H59B C59 H59C 109.5 . . ?
C57 C60 H60A 109.5 . . ?
C57 C60 H60B 109.5 . . ?
H60A C60 H60B 109.5 . . ?
C57 C60 H60C 109.5 . . ?
H60A C60 H60C 109.5 . . ?
H60B C60 H60C 109.5 . . ?
N61 C61 W1 174.3(7) . . ?
N62 C62 W1 178.4(8) . . ?
N63 C63 W1 173.5(7) . . ?
N64 C64 W1 178.8(8) . . ?
N65 C65 W1 173.0(9) . . ?
N66 C66 W1 178.3(10) . . ?
N67 C67 W1 176.3(7) . . ?
N68 C68 W1 175.1(10) . . ?

loop_
_geom_bond_atom_site_label_1
_geom_bond_atom_site_label_2
_geom_bond_distance
_geom_bond_site_symmetry_2
_geom_bond_publ_flag
W1 C68 2.144(10) . ?
W1 C65 2.144(8) . ?
W1 C62 2.158(9) . ?
W1 C64 2.162(9) . ?
W1 C61 2.177(8) . ?
W1 C63 2.191(9) . ?
W1 C67 2.197(6) . ?
W1 C66 2.199(10) . ?
Ru1 O3 2.008(6) . ?
Ru1 O7 2.010(6) . ?
Ru1 O1 2.014(5) . ?
Ru1 O5 2.024(5) . ?
Ru1 N61 2.276(7) . ?
Ru1 Ru2 2.2811(9) . ?
Ru2 O8 1.997(6) . ?
Ru2 O6 2.015(6) . ?
Ru2 O2 2.016(5) . ?
Ru2 O4 2.029(6) . ?
Ru2 N62 2.259(6) 3_566 ?
Ru3 O13 1.997(6) . ?
Ru3 O11 2.015(6) . ?
Ru3 O15 2.017(6) . ?
Ru3 O9 2.025(6) . ?
Ru3 N63 2.244(7) . ?
Ru3 Ru4 2.2809(10) . ?
Ru4 O12 2.000(6) . ?
Ru4 O16 2.003(6) . ?
Ru4 O10 2.018(6) . ?
Ru4 O14 2.041(6) . ?
Ru4 N64 2.263(7) 4_666 ?
Ru5 O22 1.960(9) . ?
Ru5 O24 1.985(5) . ?
Ru5 O19 2.026(6) . ?
Ru5 O17 2.032(7) . ?
Ru5 N65 2.233(7) . ?
Ru5 Ru6 2.2701(9) . ?
Ru6 O23 1.978(6) . ?
Ru6 O21 2.006(7) . ?
Ru6 O20 2.022(6) . ?
Ru6 O18 2.037(7) . ?
Ru6 O25 2.367(4) . ?
O1 C1 1.233(9) . ?
O2 C1 1.288(9) . ?
O3 C6 1.264(10) . ?
O4 C6 1.296(10) . ?
O5 C11 1.279(10) . ?
O6 C11 1.260(9) . ?
O7 C16 1.273(9) . ?
O8 C16 1.266(9) . ?
O9 C21 1.265(10) . ?
O10 C21 1.279(10) . ?
O11 C26 1.272(9) . ?
O12 C26 1.281(10) . ?
O13 C31 1.261(10) . ?
O14 C31 1.256(10) . ?
O15 C36 1.276(10) . ?
O16 C36 1.254(10) . ?
O17 C41 1.278(11) . ?
O18 C41 1.286(12) . ?
O19 C46 1.251(10) . ?
O20 C46 1.275(10) . ?
O21 C51 1.269(10) . ?
O22 C51 1.287(11) . ?
O23 C56 1.303(10) . ?
O24 C56 1.272(10) . ?
N61 C61 1.118(9) . ?
N62 C62 1.178(9) . ?
N62 Ru2 2.259(6) 4_656 ?
N63 C63 1.138(9) . ?
N64 C64 1.127(9) . ?
N64 Ru4 2.263(7) 3_466 ?
N65 C65 1.144(9) . ?
N66 C66 1.121(10) . ?
N67 C67 1.127(7) . ?
N68 C68 1.143(11) . ?
C1 C2 1.500(11) . ?
C2 C5 1.428(14) . ?
C2 C3 1.468(15) . ?
C2 C4 1.535(14) . ?
C3 H3A 0.9600 . ?
C3 H3B 0.9600 . ?
C3 H3C 0.9600 . ?
C5 H5A 0.9600 . ?
C5 H5B 0.9600 . ?
C5 H5C 0.9600 . ?
C6 C7 1.492(13) . ?
C7 C10 1.455(15) . ?
C7 C9 1.508(13) . ?
C7 C8 1.559(15) . ?
C8 H8A 0.9600 . ?
C8 H8B 0.9600 . ?
C8 H8C 0.9600 . ?
C9 H9A 0.9600 . ?
C9 H9B 0.9600 . ?
C9 H9C 0.9600 . ?
C10 H10A 0.9600 . ?
C10 H10B 0.9600 . ?
C10 H10C 0.9600 . ?
C11 C12 1.499(12) . ?
C12 C13 1.420(16) . ?
C12 C14 1.495(14) . ?
C12 C15 1.591(16) . ?
C13 H13A 0.9600 . ?
C13 H13B 0.9600 . ?
C13 H13C 0.9600 . ?
C14 H14A 0.9600 . ?
C14 H14B 0.9600 . ?
C14 H14C 0.9600 . ?
C16 C17 1.515(12) . ?
C17 C18 1.470(14) . ?
C17 C19 1.474(14) . ?
C17 C20 1.484(16) . ?
C18 H18A 0.9600 . ?
C18 H18B 0.9600 . ?
C18 H18C 0.9600 . ?
C19 H19A 0.9600 . ?
C19 H19B 0.9600 . ?
C19 H19C 0.9600 . ?
C20 H20A 0.9600 . ?
C20 H20B 0.9600 . ?
C20 H20C 0.9600 . ?
C21 C22 1.485(13) . ?
C22 C25 1.457(13) . ?
C22 C24 1.506(14) . ?
C22 C23 1.518(16) . ?
C23 H23A 0.9600 . ?
C23 H23B 0.9600 . ?
C23 H23C 0.9600 . ?
C24 H24A 0.9600 . ?
C24 H24B 0.9600 . ?
C24 H24C 0.9600 . ?
C25 H25A 0.9600 . ?
C25 H25B 0.9600 . ?
C25 H25C 0.9600 . ?
C26 C27 1.487(12) . ?
C27 C28 1.450(13) . ?
C27 C30 1.450(13) . ?
C27 C29 1.557(15) . ?
C28 H28A 0.9600 . ?
C28 H28B 0.9600 . ?
C28 H28C 0.9600 . ?
C29 H29A 0.9600 . ?
C29 H29B 0.9600 . ?
C29 H29C 0.9600 . ?
C30 H30A 0.9600 . ?
C30 H30B 0.9600 . ?
C30 H30C 0.9600 . ?
C31 C32 1.515(13) . ?
C32 C34 1.473(14) . ?
C32 C33 1.533(14) . ?
C32 C35 1.569(14) . ?
C33 H33A 0.9600 . ?
C33 H33B 0.9600 . ?
C33 H33C 0.9600 . ?
C34 H34A 0.9600 . ?
C34 H34B 0.9600 . ?
C34 H34C 0.9600 . ?
C35 H35A 0.9600 . ?
C35 H35B 0.9600 . ?
C35 H35C 0.9600 . ?
C36 C37 1.541(12) . ?
C37 C40 1.431(16) . ?
C37 C39 1.434(19) . ?
C37 C38 1.462(13) . ?
C38 H38A 0.9600 . ?
C38 H38B 0.9600 . ?
C38 H38C 0.9600 . ?
C39 H39A 0.9600 . ?
C39 H39B 0.9600 . ?
C39 H39C 0.9600 . ?
C40 H40A 0.9600 . ?
C40 H40B 0.9600 . ?
C40 H40C 0.9600 . ?
C41 C42 1.484(17) . ?
C42 C43 1.37(2) . ?
C42 C44 1.383(19) . ?
C42 C45 1.59(2) . ?
C43 H43A 0.9600 . ?
C43 H43B 0.9600 . ?
C43 H43C 0.9600 . ?
C44 H44A 0.9600 . ?
C44 H44B 0.9600 . ?
C44 H44C 0.9600 . ?
C45 H45A 0.9600 . ?
C45 H45B 0.9600 . ?
C45 H45C 0.9600 . ?
C46 C47B 1.60(3) . ?
C46 C47 1.605(19) . ?
C47 C50 1.46(2) . ?
C47 C49 1.56(3) . ?
C47 C48 1.64(2) . ?
C47B C50B 1.31(4) . ?
C47B C49B 1.71(5) . ?
C47B C48B 1.72(4) . ?
C51 C52 1.469(16) . ?
C52 C55 1.509(17) . ?
C52 C54 1.532(16) . ?
C52 C53 1.543(18) . ?
C53 H53A 0.9600 . ?
C53 H53B 0.9600 . ?
C53 H53C 0.9600 . ?
C54 H54A 0.9600 . ?
C54 H54B 0.9600 . ?
C54 H54C 0.9600 . ?
C55 H55A 0.9600 . ?
C55 H55B 0.9600 . ?
C55 H55C 0.9600 . ?
C56 C57 1.505(13) . ?
C57 C60 1.417(17) . ?
C57 C59 1.435(13) . ?
C57 C58 1.477(18) . ?
C58 H58A 0.9600 . ?
C58 H58B 0.9600 . ?
C58 H58C 0.9600 . ?
C59 H59A 0.9600 . ?
C59 H59B 0.9600 . ?
C59 H59C 0.9600 . ?
C60 H60A 0.9600 . ?
C60 H60B 0.9600 . ?
C60 H60C 0.9600 . ?

loop_
_cod_changelog_entry_id
_cod_changelog_entry_author
_cod_changelog_entry_date
_cod_changelog_entry_text
1 'Vaitkus, Antanas' 2022-05-09T00:23:00+03:00
;
 Replaced the '(J\(B' sequence with a backslash symbol ('\')
 in multiple data values.
;
